data_2207143
loop_
_publ_author_name
'Kannan, Arunchalam'
'Dix, Ina'
'Hopf, Henning'
'Jones, Peter G.'

_publ_section_title
;
 [2.2]Dihydroisobenzothiophenophane
;
_journal_coeditor_code BT6742
_journal_issue 11
_journal_name_full 'Acta Crystallographica Section E'
_journal_page_first o3562
_journal_page_last o3564
_journal_paper_doi 10.1107/S160053680502979X
_journal_volume 61
_journal_year 2005
_chemical_formula_iupac 'C20 H20 S2'
_chemical_formula_moiety 'C20 H20 S2'
_chemical_formula_sum 'C20 H20 S2'
_chemical_formula_weight 324.48
_chemical_name_systematic
;
1^1^,1^3^,4^1^,4^3^-Tetrahydro-1,4(4,7)-di(benzo[c]thiophena)cyclohexaphane
;
_space_group_IT_number 2
_symmetry_cell_setting triclinic
_symmetry_space_group_name_Hall '-P 1'
_symmetry_space_group_name_H-M 'P -1'
_atom_sites_solution_hydrogens geom
_atom_sites_solution_primary direct
_atom_sites_solution_secondary difmap
_audit_creation_method SHELXL97
_cell_angle_alpha 86.53(2)
_cell_angle_beta 88.44(2)
_cell_angle_gamma 89.81(2)
_cell_formula_units_Z 4
_cell_length_a 10.088(2)
_cell_length_b 10.182(2)
_cell_length_c 15.247(2)
_cell_measurement_reflns_used 52
_cell_measurement_temperature 143(2)
_cell_measurement_theta_max 11.5
_cell_measurement_theta_min 10
_cell_volume 1562.7(5)
_computing_cell_refinement DIF4
_computing_data_collection 'DIF4 (Stoe & Cie, 1992)'
_computing_data_reduction 'REDU4 (Stoe & Cie, 1992)'
_computing_molecular_graphics 'XP (Siemens, 1994)'
_computing_publication_material SHELXL97
_computing_structure_refinement 'SHELXL97 (Sheldrick, 1997)'
_computing_structure_solution 'SHELXS97 (Sheldrick, 1990)'
_diffrn_ambient_temperature 143(2)
_diffrn_measured_fraction_theta_full 0.998
_diffrn_measured_fraction_theta_max 0.997
_diffrn_measurement_device_type 'Stoe STADI-4'
_diffrn_measurement_method \q/\w
_diffrn_radiation_monochromator graphite
_diffrn_radiation_source 'fine-focus sealed tube'
_diffrn_radiation_type MoK\a
_diffrn_radiation_wavelength 0.71073
_diffrn_reflns_av_R_equivalents 0.0257
_diffrn_reflns_av_sigmaI/netI 0.0363
_diffrn_reflns_limit_h_max 6
_diffrn_reflns_limit_h_min -12
_diffrn_reflns_limit_k_max 12
_diffrn_reflns_limit_k_min -12
_diffrn_reflns_limit_l_max 18
_diffrn_reflns_limit_l_min -18
_diffrn_reflns_number 9570
_diffrn_reflns_theta_full 25.00
_diffrn_reflns_theta_max 25.04
_diffrn_reflns_theta_min 3.07
_diffrn_standards_decay_% 2
_diffrn_standards_interval_time 60
_diffrn_standards_number 3
_exptl_absorpt_coefficient_mu 0.334
_exptl_absorpt_correction_type none
_exptl_crystal_colour colourless
_exptl_crystal_density_diffrn 1.379
_exptl_crystal_density_method 'not measured'
_exptl_crystal_description prism
_exptl_crystal_F_000 688
_exptl_crystal_size_max 0.6
_exptl_crystal_size_mid 0.35
_exptl_crystal_size_min 0.3
_refine_diff_density_max 0.542
_refine_diff_density_min -0.383
_refine_ls_extinction_method none
_refine_ls_goodness_of_fit_ref 1.015
_refine_ls_hydrogen_treatment constr
_refine_ls_matrix_type full
_refine_ls_number_parameters 397
_refine_ls_number_reflns 5496
_refine_ls_number_restraints 0
_refine_ls_restrained_S_all 1.015
_refine_ls_R_factor_all 0.0580
_refine_ls_R_factor_gt 0.0443
_refine_ls_shift/su_max 0.000
_refine_ls_shift/su_mean 0.000
_refine_ls_structure_factor_coef Fsqd
_refine_ls_weighting_details 'calc w = 1/[\s^2^(Fo^2^)+(0.0354P)^2^+1.5793P] where P=(Fo^2^+2Fc^2^)/3'
_refine_ls_weighting_scheme calc
_refine_ls_wR_factor_gt 0.0974
_refine_ls_wR_factor_ref 0.1068
_reflns_number_gt 4469
_reflns_number_total 5496
_reflns_threshold_expression I>2\s(I)
_cod_data_source_file bt6742.cif
_cod_data_source_block 2
_cod_depositor_comments
;
The following automatic conversions were performed:
'_geom_bond_publ_flag' value 'Y' changed to 'y' according to
'/home/saulius/struct/CIF-dictionaries/cif_core.dic' dictionary named
'cif_core.dic' version 2.4.1 from 2010-06-29 (8 times).

Automatic conversion script
Id: cif_fix_enum 1527 2010-12-29 10:47:43Z saulius 

The following automatic conversions were performed:

'_geom_bond_publ_flag' value 'Y' changed to 'y' according to
/home/saulius/struct/CIF-dictionaries/cif_core.dic dictionary named
'cif_core.dic' version 2.4.1 from 2010-06-29 (8 times).

Automatic conversion script
Id: cif_fix_values 1715 2011-07-08 13:25:40Z adriana 
;
_cod_database_code 2207143
_cod_database_fobs_code 2207143

loop_
_symmetry_equiv_pos_as_xyz
'x, y, z'
'-x, -y, -z'

loop_
_atom_site_label
_atom_site_fract_x
_atom_site_fract_y
_atom_site_fract_z
_atom_site_U_iso_or_equiv
_atom_site_adp_type
_atom_site_calc_flag
_atom_site_refinement_flags
_atom_site_occupancy
_atom_site_type_symbol
S1 0.46742(7) 0.32035(7) 0.13319(5) 0.04091(19) Uani d . 1 S
C2 0.6735(3) -0.1030(3) 0.13715(17) 0.0384(6) Uani d . 1 C
H2A 0.7013 -0.0607 0.1904 0.046 Uiso calc R 1 H
H2B 0.7408 -0.1703 0.1235 0.046 Uiso calc R 1 H
C3 0.6690(2) -0.0005(2) 0.06142(16) 0.0272(5) Uani d . 1 C
C4 0.6035(2) 0.1200(2) 0.06956(15) 0.0254(5) Uani d . 1 C
C5 0.5516(2) 0.1879(2) -0.00326(15) 0.0251(5) Uani d . 1 C
C6 0.5648(2) 0.1384(2) -0.08687(15) 0.0275(5) Uani d . 1 C
C7 0.6555(2) 0.0368(2) -0.09597(16) 0.0298(5) Uani d . 1 C
H7 0.6831 0.0138 -0.1531 0.036 Uiso calc R 1 H
C8 0.7063(2) -0.0315(2) -0.02310(16) 0.0290(5) Uani d . 1 C
H8 0.7679 -0.1009 -0.0311 0.035 Uiso calc R 1 H
C9 0.4655(3) 0.1730(3) -0.15685(16) 0.0387(6) Uani d . 1 C
H9A 0.5017 0.1468 -0.2142 0.046 Uiso calc R 1 H
H9B 0.4522 0.2695 -0.1612 0.046 Uiso calc R 1 H
C17 0.5727(3) 0.1773(2) 0.15669(16) 0.0327(6) Uani d . 1 C
H17A 0.6554 0.2037 0.1844 0.039 Uiso calc R 1 H
H17B 0.5259 0.1120 0.1970 0.039 Uiso calc R 1 H
C18 0.4681(3) 0.3061(2) 0.01518(16) 0.0318(6) Uani d . 1 C
H18A 0.3766 0.2944 -0.0050 0.038 Uiso calc R 1 H
H18B 0.5061 0.3863 -0.0156 0.038 Uiso calc R 1 H
S1' 0.16487(7) 0.53926(7) 0.37484(4) 0.04050(19) Uani d . 1 S
C2' 0.3479(3) 0.5699(3) 0.65659(16) 0.0382(6) Uani d . 1 C
H2'1 0.3785 0.5411 0.7158 0.046 Uiso calc R 1 H
H2'2 0.2524 0.5917 0.6619 0.046 Uiso calc R 1 H
C3' 0.3662(2) 0.4581(2) 0.59600(15) 0.0282(5) Uani d . 1 C
C4' 0.3074(2) 0.4634(2) 0.51371(15) 0.0250(5) Uani d . 1 C
C5' 0.3636(2) 0.3986(2) 0.44486(15) 0.0251(5) Uani d . 1 C
C6' 0.4808(2) 0.3258(2) 0.45561(16) 0.0280(5) Uani d . 1 C
C7' 0.5197(2) 0.2980(2) 0.54149(17) 0.0305(6) Uani d . 1 C
H7' 0.5863 0.2336 0.5530 0.037 Uiso calc R 1 H
C8' 0.4627(3) 0.3627(2) 0.61063(16) 0.0317(6) Uani d . 1 C
H8' 0.4902 0.3413 0.6689 0.038 Uiso calc R 1 H
C9' 0.5725(3) 0.3027(3) 0.37834(18) 0.0374(6) Uani d . 1 C
H9'1 0.5198 0.2713 0.3300 0.045 Uiso calc R 1 H
H9'2 0.6365 0.2326 0.3957 0.045 Uiso calc R 1 H
C17' 0.1912(2) 0.5504(3) 0.49131(16) 0.0322(6) Uani d . 1 C
H17C 0.2101 0.6424 0.5044 0.039 Uiso calc R 1 H
H17D 0.1113 0.5203 0.5260 0.039 Uiso calc R 1 H
C18' 0.2994(3) 0.4236(3) 0.35732(16) 0.0323(6) Uani d . 1 C
H18C 0.2647 0.3406 0.3364 0.039 Uiso calc R 1 H
H18D 0.3644 0.4613 0.3130 0.039 Uiso calc R 1 H
S1" -0.02945(8) 0.15950(8) 0.13919(5) 0.0492(2) Uani d . 1 S
C2" 0.1827(3) 0.5802(3) 0.13048(17) 0.0345(6) Uani d . 1 C
H2"1 0.2506 0.6478 0.1136 0.041 Uiso calc R 1 H
H2"2 0.2129 0.5297 0.1838 0.041 Uiso calc R 1 H
C3" 0.1718(2) 0.4881(2) 0.05693(15) 0.0261(5) Uani d . 1 C
C4" 0.1046(2) 0.3677(2) 0.06925(15) 0.0249(5) Uani d . 1 C
C5" 0.0478(2) 0.3112(2) -0.00086(15) 0.0257(5) Uani d . 1 C
C6" 0.0577(2) 0.3714(2) -0.08575(15) 0.0269(5) Uani d . 1 C
C7" 0.1503(2) 0.4717(2) -0.09934(16) 0.0289(5) Uani d . 1 C
H7" 0.1758 0.5012 -0.1576 0.035 Uiso calc R 1 H
C8" 0.2058(2) 0.5295(2) -0.02908(16) 0.0285(5) Uani d . 1 C
H8" 0.2683 0.5986 -0.0400 0.034 Uiso calc R 1 H
C9" -0.0465(3) 0.3486(3) -0.15289(17) 0.0367(6) Uani d . 1 C
H9"1 -0.0621 0.2529 -0.1549 0.044 Uiso calc R 1 H
H9"2 -0.0132 0.3820 -0.2117 0.044 Uiso calc R 1 H
C17" 0.0765(3) 0.2995(3) 0.15819(17) 0.0371(6) Uani d . 1 C
H17E 0.0307 0.3600 0.1976 0.045 Uiso calc R 1 H
H17F 0.1600 0.2693 0.1855 0.045 Uiso calc R 1 H
C18" -0.0368(3) 0.1919(2) 0.02156(17) 0.0335(6) Uani d . 1 C
H18E -0.0025 0.1156 -0.0094 0.040 Uiso calc R 1 H
H18F -0.1294 0.2089 0.0041 0.040 Uiso calc R 1 H
S1* 0.68145(8) -0.03311(8) 0.65854(5) 0.0496(2) Uani d . 1 S
C2* 1.1154(3) 0.1545(3) 0.63405(17) 0.0354(6) Uani d . 1 C
H2*1 1.0766 0.1763 0.6917 0.043 Uiso calc R 1 H
H2*2 1.1844 0.2209 0.6169 0.043 Uiso calc R 1 H
C3* 1.0081(2) 0.1613(2) 0.56640(16) 0.0277(5) Uani d . 1 C
C4* 0.8851(2) 0.0996(2) 0.58273(15) 0.0252(5) Uani d . 1 C
C5* 0.8128(2) 0.0572(2) 0.51405(15) 0.0249(5) Uani d . 1 C
C6* 0.8598(2) 0.0761(2) 0.42674(15) 0.0262(5) Uani d . 1 C
C7* 0.9640(2) 0.1639(2) 0.41142(16) 0.0290(5) Uani d . 1 C
H7* 0.9855 0.1960 0.3530 0.035 Uiso calc R 1 H
C8* 1.0372(2) 0.2054(2) 0.48019(16) 0.0277(5) Uani d . 1 C
H8* 1.1085 0.2651 0.4681 0.033 Uiso calc R 1 H
C9* 0.8179(3) -0.0129(3) 0.35679(16) 0.0333(6) Uani d . 1 C
H9*1 0.8418 0.0290 0.2982 0.040 Uiso calc R 1 H
H9*2 0.7203 -0.0230 0.3603 0.040 Uiso calc R 1 H
C17* 0.8300(3) 0.0629(3) 0.67342(16) 0.0355(6) Uani d . 1 C
H17G 0.8079 0.1428 0.7048 0.043 Uiso calc R 1 H
H17H 0.8953 0.0102 0.7079 0.043 Uiso calc R 1 H
C18* 0.6925(2) -0.0244(2) 0.53958(16) 0.0313(6) Uani d . 1 C
H18G 0.7020 -0.1137 0.5177 0.038 Uiso calc R 1 H
H18H 0.6119 0.0171 0.5146 0.038 Uiso calc R 1 H

loop_
_atom_site_aniso_label
_atom_site_aniso_U_11
_atom_site_aniso_U_22
_atom_site_aniso_U_33
_atom_site_aniso_U_12
_atom_site_aniso_U_13
_atom_site_aniso_U_23
S1 0.0449(4) 0.0421(4) 0.0372(4) 0.0133(3) 0.0002(3) -0.0154(3)
C2 0.0445(16) 0.0372(15) 0.0349(14) 0.0138(12) -0.0169(12) -0.0073(11)
C3 0.0189(12) 0.0290(13) 0.0347(13) 0.0007(10) -0.0075(10) -0.0076(10)
C4 0.0187(12) 0.0285(12) 0.0299(12) -0.0025(9) -0.0001(9) -0.0077(10)
C5 0.0231(12) 0.0211(11) 0.0312(13) -0.0049(9) 0.0028(10) -0.0024(9)
C6 0.0335(14) 0.0237(12) 0.0248(12) -0.0053(10) 0.0066(10) 0.0004(9)
C7 0.0294(13) 0.0315(13) 0.0286(13) -0.0070(11) 0.0104(10) -0.0078(10)
C8 0.0160(12) 0.0302(13) 0.0419(14) 0.0009(10) 0.0005(10) -0.0105(11)
C9 0.0606(19) 0.0311(14) 0.0240(13) 0.0053(13) -0.0017(12) 0.0013(10)
C17 0.0305(14) 0.0346(14) 0.0345(14) 0.0046(11) -0.0039(11) -0.0122(11)
C18 0.0352(14) 0.0262(13) 0.0342(13) 0.0022(11) -0.0022(11) -0.0046(10)
S1' 0.0369(4) 0.0518(4) 0.0331(4) 0.0153(3) -0.0103(3) -0.0025(3)
C2' 0.0308(14) 0.0584(18) 0.0264(13) 0.0063(13) -0.0003(11) -0.0119(12)
C3' 0.0239(12) 0.0364(14) 0.0237(12) -0.0042(10) 0.0007(9) 0.0017(10)
C4' 0.0214(12) 0.0253(12) 0.0280(12) -0.0034(9) -0.0021(9) 0.0007(9)
C5' 0.0233(12) 0.0221(12) 0.0300(12) -0.0026(9) -0.0063(10) -0.0003(9)
C6' 0.0283(13) 0.0185(11) 0.0380(14) 0.0009(10) -0.0062(10) -0.0067(10)
C7' 0.0283(13) 0.0186(12) 0.0444(15) -0.0006(10) -0.0104(11) 0.0032(10)
C8' 0.0351(14) 0.0321(13) 0.0268(13) -0.0051(11) -0.0064(11) 0.0090(10)
C9' 0.0329(14) 0.0407(15) 0.0409(15) 0.0109(12) -0.0090(12) -0.0196(12)
C17' 0.0247(13) 0.0401(15) 0.0324(13) 0.0048(11) -0.0043(10) -0.0059(11)
C18' 0.0307(14) 0.0369(14) 0.0301(13) 0.0027(11) -0.0065(11) -0.0070(11)
S1" 0.0504(5) 0.0475(4) 0.0471(4) -0.0123(4) -0.0004(3) 0.0177(3)
C2" 0.0316(14) 0.0368(14) 0.0356(14) -0.0011(11) -0.0114(11) -0.0014(11)
C3" 0.0163(11) 0.0291(13) 0.0330(13) 0.0045(9) -0.0053(9) -0.0001(10)
C4" 0.0180(12) 0.0282(12) 0.0281(12) 0.0053(9) -0.0016(9) 0.0026(10)
C5" 0.0206(12) 0.0230(12) 0.0331(13) 0.0052(9) 0.0016(10) -0.0008(9)
C6" 0.0263(13) 0.0263(12) 0.0284(12) 0.0088(10) 0.0007(10) -0.0052(10)
C7" 0.0259(13) 0.0322(13) 0.0278(13) 0.0069(10) 0.0052(10) 0.0018(10)
C8" 0.0171(12) 0.0281(13) 0.0393(14) 0.0031(10) 0.0011(10) 0.0038(10)
C9" 0.0440(16) 0.0365(14) 0.0307(14) 0.0041(12) -0.0067(12) -0.0073(11)
C17" 0.0347(15) 0.0411(15) 0.0343(14) 0.0014(12) -0.0040(11) 0.0084(11)
C18" 0.0302(14) 0.0256(13) 0.0446(15) 0.0015(11) -0.0058(11) 0.0020(11)
S1* 0.0474(5) 0.0599(5) 0.0411(4) -0.0192(4) 0.0166(3) -0.0071(3)
C2* 0.0323(14) 0.0392(15) 0.0364(14) -0.0045(11) -0.0027(11) -0.0145(11)
C3* 0.0273(13) 0.0217(12) 0.0351(13) 0.0017(10) -0.0007(10) -0.0097(10)
C4* 0.0272(13) 0.0218(12) 0.0268(12) 0.0043(10) 0.0017(10) -0.0043(9)
C5* 0.0195(12) 0.0208(11) 0.0342(13) 0.0025(9) -0.0009(10) -0.0014(9)
C6* 0.0232(12) 0.0273(12) 0.0280(12) 0.0058(10) -0.0056(10) 0.0005(9)
C7* 0.0287(13) 0.0283(13) 0.0292(13) 0.0056(10) 0.0035(10) 0.0034(10)
C8* 0.0235(12) 0.0200(12) 0.0394(14) -0.0005(9) 0.0037(10) -0.0012(10)
C9* 0.0295(14) 0.0444(15) 0.0266(13) -0.0027(11) -0.0066(10) -0.0027(11)
C17* 0.0369(15) 0.0396(15) 0.0302(13) -0.0024(12) 0.0040(11) -0.0062(11)
C18* 0.0241(13) 0.0311(13) 0.0387(14) -0.0004(10) 0.0012(11) -0.0039(11)

loop_
_atom_type_symbol
_atom_type_description
_atom_type_scat_dispersion_real
_atom_type_scat_dispersion_imag
_atom_type_scat_source
C C 0.0033 0.0016 'International Tables Vol C Tables 4.2.6.8 and 6.1.1.4'
H H 0.0000 0.0000 'International Tables Vol C Tables 4.2.6.8 and 6.1.1.4'
S S 0.1246 0.1234 'International Tables Vol C Tables 4.2.6.8 and 6.1.1.4'

loop_
_geom_angle_atom_site_label_1
_geom_angle_atom_site_label_2
_geom_angle_atom_site_label_3
_geom_angle_site_symmetry_1
_geom_angle_site_symmetry_3
_geom_angle
_geom_angle_publ_flag
C18 S1 C17 . . 95.62(11) y
C3 C2 C9 . 2_655 112.5(2) ?
C3 C2 H2A . . 109.1 ?
C9 C2 H2A 2_655 . 109.1 ?
C3 C2 H2B . . 109.1 ?
C9 C2 H2B 2_655 . 109.1 ?
H2A C2 H2B . . 107.8 ?
C8 C3 C4 . . 116.5(2) ?
C8 C3 C2 . . 120.8(2) ?
C4 C3 C2 . . 121.5(2) ?
C5 C4 C3 . . 120.7(2) ?
C5 C4 C17 . . 115.6(2) ?
C3 C4 C17 . . 123.3(2) ?
C4 C5 C6 . . 120.8(2) ?
C4 C5 C18 . . 115.9(2) ?
C6 C5 C18 . . 122.9(2) ?
C7 C6 C5 . . 116.5(2) ?
C7 C6 C9 . . 121.2(2) ?
C5 C6 C9 . . 121.0(2) ?
C8 C7 C6 . . 121.1(2) ?
C8 C7 H7 . . 119.5 ?
C6 C7 H7 . . 119.5 ?
C7 C8 C3 . . 121.2(2) ?
C7 C8 H8 . . 119.4 ?
C3 C8 H8 . . 119.4 ?
C6 C9 C2 . 2_655 112.6(2) ?
C6 C9 H9A . . 109.1 ?
C2 C9 H9A 2_655 . 109.1 ?
C6 C9 H9B . . 109.1 ?
C2 C9 H9B 2_655 . 109.1 ?
H9A C9 H9B . . 107.8 ?
C4 C17 S1 . . 106.26(17) ?
C4 C17 H17A . . 110.5 ?
S1 C17 H17A . . 110.5 ?
C4 C17 H17B . . 110.5 ?
S1 C17 H17B . . 110.5 ?
H17A C17 H17B . . 108.7 ?
C5 C18 S1 . . 106.57(17) ?
C5 C18 H18A . . 110.4 ?
S1 C18 H18A . . 110.4 ?
C5 C18 H18B . . 110.4 ?
S1 C18 H18B . . 110.4 ?
H18A C18 H18B . . 108.6 ?
C17' S1' C18' . . 95.44(11) y
C3' C2' C9' . 2_666 111.9(2) ?
C3' C2' H2'1 . . 109.2 ?
C9' C2' H2'1 2_666 . 109.2 ?
C3' C2' H2'2 . . 109.2 ?
C9' C2' H2'2 2_666 . 109.2 ?
H2'1 C2' H2'2 . . 107.9 ?
C8' C3' C4' . . 116.6(2) ?
C8' C3' C2' . . 121.3(2) ?
C4' C3' C2' . . 120.7(2) ?
C5' C4' C3' . . 120.8(2) ?
C5' C4' C17' . . 115.7(2) ?
C3' C4' C17' . . 123.1(2) ?
C4' C5' C6' . . 120.8(2) ?
C4' C5' C18' . . 115.7(2) ?
C6' C5' C18' . . 123.1(2) ?
C7' C6' C5' . . 116.5(2) ?
C7' C6' C9' . . 121.4(2) ?
C5' C6' C9' . . 121.0(2) ?
C8' C7' C6' . . 121.0(2) ?
C8' C7' H7' . . 119.5 ?
C6' C7' H7' . . 119.5 ?
C3' C8' C7' . . 121.0(2) ?
C3' C8' H8' . . 119.5 ?
C7' C8' H8' . . 119.5 ?
C6' C9' C2' . 2_666 113.3(2) ?
C6' C9' H9'1 . . 108.9 ?
C2' C9' H9'1 2_666 . 108.9 ?
C6' C9' H9'2 . . 108.9 ?
C2' C9' H9'2 2_666 . 108.9 ?
H9'1 C9' H9'2 . . 107.7 ?
C4' C17' S1' . . 106.72(17) ?
C4' C17' H17C . . 110.4 ?
S1' C17' H17C . . 110.4 ?
C4' C17' H17D . . 110.4 ?
S1' C17' H17D . . 110.4 ?
H17C C17' H17D . . 108.6 ?
C5' C18' S1' . . 106.36(17) ?
C5' C18' H18C . . 110.5 ?
S1' C18' H18C . . 110.5 ?
C5' C18' H18D . . 110.5 ?
S1' C18' H18D . . 110.5 ?
H18C C18' H18D . . 108.6 ?
C18" S1" C17" . . 95.74(12) y
C3" C2" C9" . 2_565 112.9(2) ?
C3" C2" H2"1 . . 109.0 ?
C9" C2" H2"1 2_565 . 109.0 ?
C3" C2" H2"2 . . 109.0 ?
C9" C2" H2"2 2_565 . 109.0 ?
H2"1 C2" H2"2 . . 107.8 ?
C8" C3" C4" . . 116.6(2) ?
C8" C3" C2" . . 120.8(2) ?
C4" C3" C2" . . 121.5(2) ?
C5" C4" C3" . . 120.6(2) ?
C5" C4" C17" . . 115.6(2) ?
C3" C4" C17" . . 123.5(2) ?
C4" C5" C6" . . 120.9(2) ?
C4" C5" C18" . . 116.1(2) ?
C6" C5" C18" . . 122.7(2) ?
C7" C6" C5" . . 116.6(2) ?
C7" C6" C9" . . 121.2(2) ?
C5" C6" C9" . . 120.9(2) ?
C8" C7" C6" . . 120.9(2) ?
C8" C7" H7" . . 119.5 ?
C6" C7" H7" . . 119.5 ?
C7" C8" C3" . . 121.1(2) ?
C7" C8" H8" . . 119.5 ?
C3" C8" H8" . . 119.5 ?
C6" C9" C2" . 2_565 112.0(2) ?
C6" C9" H9"1 . . 109.2 ?
C2" C9" H9"1 2_565 . 109.2 ?
C6" C9" H9"2 . . 109.2 ?
C2" C9" H9"2 2_565 . 109.2 ?
H9"1 C9" H9"2 . . 107.9 ?
C4" C17" S1" . . 106.08(18) ?
C4" C17" H17E . . 110.5 ?
S1" C17" H17E . . 110.5 ?
C4" C17" H17F . . 110.5 ?
S1" C17" H17F . . 110.5 ?
H17E C17" H17F . . 108.7 ?
C5" C18" S1" . . 106.48(17) ?
C5" C18" H18E . . 110.4 ?
S1" C18" H18E . . 110.4 ?
C5" C18" H18F . . 110.4 ?
S1" C18" H18F . . 110.4 ?
H18E C18" H18F . . 108.6 ?
C18* S1* C17* . . 95.87(12) y
C3* C2* C9* . 2_756 111.92(19) ?
C3* C2* H2*1 . . 109.2 ?
C9* C2* H2*1 2_756 . 109.2 ?
C3* C2* H2*2 . . 109.2 ?
C9* C2* H2*2 2_756 . 109.2 ?
H2*1 C2* H2*2 . . 107.9 ?
C8* C3* C4* . . 116.7(2) ?
C8* C3* C2* . . 120.5(2) ?
C4* C3* C2* . . 121.6(2) ?
C5* C4* C3* . . 120.4(2) ?
C5* C4* C17* . . 115.7(2) ?
C3* C4* C17* . . 123.5(2) ?
C4* C5* C6* . . 121.0(2) ?
C4* C5* C18* . . 116.0(2) ?
C6* C5* C18* . . 122.6(2) ?
C7* C6* C5* . . 116.4(2) ?
C7* C6* C9* . . 121.1(2) ?
C5* C6* C9* . . 121.4(2) ?
C8* C7* C6* . . 120.9(2) ?
C8* C7* H7* . . 119.5 ?
C6* C7* H7* . . 119.5 ?
C7* C8* C3* . . 121.1(2) ?
C7* C8* H8* . . 119.4 ?
C3* C8* H8* . . 119.4 ?
C6* C9* C2* . 2_756 113.00(19) ?
C6* C9* H9*1 . . 109.0 ?
C2* C9* H9*1 2_756 . 109.0 ?
C6* C9* H9*2 . . 109.0 ?
C2* C9* H9*2 2_756 . 109.0 ?
H9*1 C9* H9*2 . . 107.8 ?
C4* C17* S1* . . 106.13(17) ?
C4* C17* H17G . . 110.5 ?
S1* C17* H17G . . 110.5 ?
C4* C17* H17H . . 110.5 ?
S1* C17* H17H . . 110.5 ?
H17G C17* H17H . . 108.7 ?
C5* C18* S1* . . 106.25(17) ?
C5* C18* H18G . . 110.5 ?
S1* C18* H18G . . 110.5 ?
C5* C18* H18H . . 110.5 ?
S1* C18* H18H . . 110.5 ?
H18G C18* H18H . . 108.7 ?

loop_
_geom_bond_atom_site_label_1
_geom_bond_atom_site_label_2
_geom_bond_site_symmetry_2
_geom_bond_distance
_geom_bond_publ_flag
S1 C18 . 1.814(3) y
S1 C17 . 1.824(3) y
C2 C3 . 1.511(3) ?
C2 C9 2_655 1.589(4) y
C2 H2A . 0.9900 ?
C2 H2B . 0.9900 ?
C3 C8 . 1.387(3) ?
C3 C4 . 1.402(3) ?
C4 C5 . 1.386(3) ?
C4 C17 . 1.507(3) ?
C5 C6 . 1.402(3) ?
C5 C18 . 1.504(3) ?
C6 C7 . 1.390(3) ?
C6 C9 . 1.508(4) ?
C7 C8 . 1.384(4) ?
C7 H7 . 0.9500 ?
C8 H8 . 0.9500 ?
C9 H9A . 0.9900 ?
C9 H9B . 0.9900 ?
C17 H17A . 0.9900 ?
C17 H17B . 0.9900 ?
C18 H18A . 0.9900 ?
C18 H18B . 0.9900 ?
S1' C17' . 1.813(2) y
S1' C18' . 1.819(3) y
C2' C3' . 1.516(3) ?
C2' C9' 2_666 1.585(4) y
C2' H2'1 . 0.9900 ?
C2' H2'2 . 0.9900 ?
C3' C8' . 1.386(3) ?
C3' C4' . 1.400(3) ?
C4' C5' . 1.381(3) ?
C4' C17' . 1.502(3) ?
C5' C6' . 1.402(3) ?
C5' C18' . 1.507(3) ?
C6' C7' . 1.390(3) ?
C6' C9' . 1.507(4) ?
C7' C8' . 1.387(4) ?
C7' H7' . 0.9500 ?
C8' H8' . 0.9500 ?
C9' H9'1 . 0.9900 ?
C9' H9'2 . 0.9900 ?
C17' H17C . 0.9900 ?
C17' H17D . 0.9900 ?
C18' H18C . 0.9900 ?
C18' H18D . 0.9900 ?
S1" C18" . 1.807(3) y
S1" C17" . 1.826(3) y
C2" C3" . 1.512(3) ?
C2" C9" 2_565 1.590(4) y
C2" H2"1 . 0.9900 ?
C2" H2"2 . 0.9900 ?
C3" C8" . 1.387(3) ?
C3" C4" . 1.402(3) ?
C4" C5" . 1.383(3) ?
C4" C17" . 1.506(3) ?
C5" C6" . 1.400(3) ?
C5" C18" . 1.504(3) ?
C6" C7" . 1.388(3) ?
C6" C9" . 1.515(3) ?
C7" C8" . 1.385(3) ?
C7" H7" . 0.9500 ?
C8" H8" . 0.9500 ?
C9" H9"1 . 0.9900 ?
C9" H9"2 . 0.9900 ?
C17" H17E . 0.9900 ?
C17" H17F . 0.9900 ?
C18" H18E . 0.9900 ?
C18" H18F . 0.9900 ?
S1* C18* . 1.811(3) y
S1* C17* . 1.818(3) y
C2* C3* . 1.514(3) ?
C2* C9* 2_756 1.589(4) y
C2* H2*1 . 0.9900 ?
C2* H2*2 . 0.9900 ?
C3* C8* . 1.387(3) ?
C3* C4* . 1.402(3) ?
C4* C5* . 1.384(3) ?
C4* C17* . 1.503(3) ?
C5* C6* . 1.403(3) ?
C5* C18* . 1.502(3) ?
C6* C7* . 1.388(3) ?
C6* C9* . 1.511(3) ?
C7* C8* . 1.386(3) ?
C7* H7* . 0.9500 ?
C8* H8* . 0.9500 ?
C9* H9*1 . 0.9900 ?
C9* H9*2 . 0.9900 ?
C17* H17G . 0.9900 ?
C17* H17H . 0.9900 ?
C18* H18G . 0.9900 ?
C18* H18H . 0.9900 ?

loop_
_geom_hbond_atom_site_label_D
_geom_hbond_atom_site_label_H
_geom_hbond_atom_site_label_A
_geom_hbond_site_symmetry_A
_geom_hbond_distance_DH
_geom_hbond_distance_HA
_geom_hbond_distance_DA
_geom_hbond_angle_DHA
C2" H2"2 S1' . 0.99 2.95 3.723(3) 136.0
C9" H9"2 S1' 2_565 0.99 3.02 3.732(3) 129.7
C9* H9*1 S1" 1_655 0.99 2.96 3.937(3) 167.7
C7 H7 S1* 1_554 0.95 2.94 3.854(3) 161.8
C9' H9'1 S1 . 0.99 3.07 3.907(3) 142.8
C8" H8" S1 2_665 0.95 3.08 3.896(3) 145.1
C8* H8* S1' 1_655 0.95 3.10 3.879(3) 140.1
C17 H17B S1* 2_656 0.99 3.07 3.974(3) 152.8
C18" H18F Cg1 1_455 1.08 2.74 3.63 140
C18 H18A Cg3 . 1.08 2.78 3.66 111
C17' H17C Cg4 2_666 1.08 2.61 3.45 135
C2* H2*2 Cg2 1_655 1.08 2.98 4.04 166

loop_
_geom_torsion_atom_site_label_1
_geom_torsion_atom_site_label_2
_geom_torsion_atom_site_label_3
_geom_torsion_atom_site_label_4
_geom_torsion_site_symmetry_1
_geom_torsion_site_symmetry_4
_geom_torsion
C9 C2 C3 C8 2_655 . -95.1(3)
C9 C2 C3 C4 2_655 . 72.1(3)
C8 C3 C4 C5 . . 14.8(3)
C2 C3 C4 C5 . . -152.9(2)
C8 C3 C4 C17 . . -171.4(2)
C2 C3 C4 C17 . . 20.8(3)
C3 C4 C5 C6 . . -0.7(3)
C17 C4 C5 C6 . . -174.9(2)
C3 C4 C5 C18 . . 172.1(2)
C17 C4 C5 C18 . . -2.1(3)
C4 C5 C6 C7 . . -13.9(3)
C18 C5 C6 C7 . . 173.8(2)
C4 C5 C6 C9 . . 153.3(2)
C18 C5 C6 C9 . . -19.0(3)
C5 C6 C7 C8 . . 14.5(3)
C9 C6 C7 C8 . . -152.7(2)
C6 C7 C8 C3 . . -0.3(4)
C4 C3 C8 C7 . . -14.4(3)
C2 C3 C8 C7 . . 153.5(2)
C7 C6 C9 C2 . 2_655 94.8(3)
C5 C6 C9 C2 . 2_655 -71.7(3)
C5 C4 C17 S1 . . 2.0(3)
C3 C4 C17 S1 . . -172.02(19)
C18 S1 C17 C4 . . -1.12(19)
C4 C5 C18 S1 . . 1.1(3)
C6 C5 C18 S1 . . 173.75(19)
C17 S1 C18 C5 . . 0.11(19)
C9' C2' C3' C8' 2_666 . 94.3(3)
C9' C2' C3' C4' 2_666 . -71.5(3)
C8' C3' C4' C5' . . -14.4(3)
C2' C3' C4' C5' . . 152.0(2)
C8' C3' C4' C17' . . 172.8(2)
C2' C3' C4' C17' . . -20.8(4)
C3' C4' C5' C6' . . 0.0(3)
C17' C4' C5' C6' . . 173.2(2)
C3' C4' C5' C18' . . -173.7(2)
C17' C4' C5' C18' . . -0.4(3)
C4' C5' C6' C7' . . 14.1(3)
C18' C5' C6' C7' . . -172.7(2)
C4' C5' C6' C9' . . -154.4(2)
C18' C5' C6' C9' . . 18.8(4)
C5' C6' C7' C8' . . -13.8(3)
C9' C6' C7' C8' . . 154.6(2)
C4' C3' C8' C7' . . 14.8(3)
C2' C3' C8' C7' . . -151.6(2)
C6' C7' C8' C3' . . -0.6(4)
C7' C6' C9' C2' . 2_666 -95.4(3)
C5' C6' C9' C2' . 2_666 72.5(3)
C5' C4' C17' S1' . . -0.3(3)
C3' C4' C17' S1' . . 172.78(19)
C18' S1' C17' C4' . . 0.76(19)
C4' C5' C18' S1' . . 1.0(3)
C6' C5' C18' S1' . . -172.55(19)
C17' S1' C18' C5' . . -0.97(19)
C9" C2" C3" C8" 2_565 . 95.6(3)
C9" C2" C3" C4" 2_565 . -72.2(3)
C8" C3" C4" C5" . . -15.2(3)
C2" C3" C4" C5" . . 153.1(2)
C8" C3" C4" C17" . . 171.6(2)
C2" C3" C4" C17" . . -20.1(3)
C3" C4" C5" C6" . . 1.0(3)
C17" C4" C5" C6" . . 174.7(2)
C3" C4" C5" C18" . . -172.2(2)
C17" C4" C5" C18" . . 1.5(3)
C4" C5" C6" C7" . . 14.0(3)
C18" C5" C6" C7" . . -173.2(2)
C4" C5" C6" C9" . . -153.3(2)
C18" C5" C6" C9" . . 19.5(3)
C5" C6" C7" C8" . . -14.9(3)
C9" C6" C7" C8" . . 152.3(2)
C6" C7" C8" C3" . . 0.7(3)
C4" C3" C8" C7" . . 14.4(3)
C2" C3" C8" C7" . . -154.0(2)
C7" C6" C9" C2" . 2_565 -95.2(3)
C5" C6" C9" C2" . 2_565 71.5(3)
C5" C4" C17" S1" . . -0.3(3)
C3" C4" C17" S1" . . 173.21(18)
C18" S1" C17" C4" . . -0.73(19)
C4" C5" C18" S1" . . -1.9(3)
C6" C5" C18" S1" . . -175.04(18)
C17" S1" C18" C5" . . 1.44(19)
C9* C2* C3* C8* 2_756 . -94.0(3)
C9* C2* C3* C4* 2_756 . 72.9(3)
C8* C3* C4* C5* . . 15.2(3)
C2* C3* C4* C5* . . -152.1(2)
C8* C3* C4* C17* . . -171.3(2)
C2* C3* C4* C17* . . 21.4(3)
C3* C4* C5* C6* . . -0.7(3)
C17* C4* C5* C6* . . -174.8(2)
C3* C4* C5* C18* . . 171.5(2)
C17* C4* C5* C18* . . -2.5(3)
C4* C5* C6* C7* . . -14.3(3)
C18* C5* C6* C7* . . 174.0(2)
C4* C5* C6* C9* . . 154.3(2)
C18* C5* C6* C9* . . -17.5(3)
C5* C6* C7* C8* . . 14.9(3)
C9* C6* C7* C8* . . -153.7(2)
C6* C7* C8* C3* . . -0.4(4)
C4* C3* C8* C7* . . -14.7(3)
C2* C3* C8* C7* . . 152.8(2)
C7* C6* C9* C2* . 2_756 94.8(3)
C5* C6* C9* C2* . 2_756 -73.2(3)
C5* C4* C17* S1* . . 1.4(3)
C3* C4* C17* S1* . . -172.38(19)
C18* S1* C17* C4* . . -0.04(19)
C4* C5* C18* S1* . . 2.3(3)
C6* C5* C18* S1* . . 174.38(18)
C17* S1* C18* C5* . . -1.17(18)
